data_4103919
loop_
_publ_author_name
'William Clegg'
'Ben Conway'
'Eva Hevia'
'Matthew D. McCall'
'Luca Russo'
'Robert E. Mulvey'

_publ_section_title
;
 Closer Insight into the Reactivity of TMP-Dialkyl Zincates in Directed
 ortho-Zincation of Anisole: Experimental Evidence of Amido Basicity and
 Structural Elucidation of Key Reaction Intermediates
;
_journal_name_full 'Journal of the American Chemical Society'
_journal_page_first 2375
_journal_page_last 2384
_journal_paper_doi 10.1021/ja8087168
_journal_volume 131
_journal_year 2009
_chemical_formula_moiety 'C15 H29 Li N2 O Zn'
_chemical_formula_sum 'C15 H29 Li N2 O Zn'
_chemical_formula_weight 325.71
_chemical_name_systematic
;
 ?
;
_space_group_IT_number 19
_symmetry_cell_setting orthorhombic
_symmetry_space_group_name_Hall 'P 2ac 2ab'
_symmetry_space_group_name_H-M 'P 21 21 21'
_atom_sites_solution_hydrogens geom
_atom_sites_solution_primary direct
_atom_sites_solution_secondary difmap
_audit_creation_method SHELXL-97
_cell_angle_alpha 90.00
_cell_angle_beta 90.00
_cell_angle_gamma 90.00
_cell_formula_units_Z 4
_cell_length_a 8.3053(3)
_cell_length_b 13.0406(3)
_cell_length_c 16.4544(5)
_cell_measurement_reflns_used 3057
_cell_measurement_temperature 150(2)
_cell_measurement_theta_max 29.46
_cell_measurement_theta_min 2.93
_cell_volume 1782.11(9)
_computing_cell_refinement CrysAlisPro
_computing_data_collection CrysAlisPro
_computing_data_reduction CrysAlisPro
_computing_molecular_graphics Mercury
_computing_publication_material 'SHELXTL and local programs'
_computing_structure_refinement SHELXTL
_computing_structure_solution SHELXTL
_diffrn_ambient_temperature 150(2)
_diffrn_detector_area_resol_mean 10.3968
_diffrn_measured_fraction_theta_full 0.996
_diffrn_measured_fraction_theta_max 0.996
_diffrn_measurement_device_type 'Oxford Diffraction Gemini A Ultra diffractometer'
_diffrn_measurement_method 'thin-slice \w scans'
_diffrn_radiation_monochromator none
_diffrn_radiation_source 'sealed tube with Enhance optics'
_diffrn_radiation_type MoK\a
_diffrn_radiation_wavelength 0.71073
_diffrn_reflns_av_R_equivalents 0.0284
_diffrn_reflns_av_sigmaI/netI 0.0626
_diffrn_reflns_limit_h_max 9
_diffrn_reflns_limit_h_min -9
_diffrn_reflns_limit_k_max 12
_diffrn_reflns_limit_k_min -15
_diffrn_reflns_limit_l_max 18
_diffrn_reflns_limit_l_min -19
_diffrn_reflns_number 5932
_diffrn_reflns_theta_full 25.00
_diffrn_reflns_theta_max 25.00
_diffrn_reflns_theta_min 2.93
_diffrn_standards_number 0
_exptl_absorpt_coefficient_mu 1.375
_exptl_absorpt_correction_T_max 0.947
_exptl_absorpt_correction_T_min 0.790
_exptl_absorpt_correction_type multi-scan
_exptl_absorpt_process_details Scalepack
_exptl_crystal_colour colourless
_exptl_crystal_density_diffrn 1.214
_exptl_crystal_density_method 'not measured'
_exptl_crystal_description plate
_exptl_crystal_F_000 696
_exptl_crystal_size_max 0.18
_exptl_crystal_size_mid 0.14
_exptl_crystal_size_min 0.04
_refine_diff_density_max 0.315
_refine_diff_density_min -0.322
_refine_diff_density_rms 0.042
_refine_ls_abs_structure_details 'Flack H D (1983), Acta Cryst. A39, 876-881'
_refine_ls_abs_structure_Flack 0.024(12)
_refine_ls_extinction_method none
_refine_ls_goodness_of_fit_ref 0.887
_refine_ls_hydrogen_treatment constr
_refine_ls_matrix_type full
_refine_ls_number_parameters 189
_refine_ls_number_reflns 3047
_refine_ls_number_restraints 0
_refine_ls_restrained_S_all 0.887
_refine_ls_R_factor_all 0.0411
_refine_ls_R_factor_gt 0.0288
_refine_ls_shift/su_max 0.002
_refine_ls_shift/su_mean 0.000
_refine_ls_structure_factor_coef Fsqd
_refine_ls_weighting_details 'calc w=1/[\s^2^(Fo^2^)+(0.0140P)^2^+0.0000P] where P=(Fo^2^+2Fc^2^)/3'
_refine_ls_weighting_scheme calc
_refine_ls_wR_factor_gt 0.0406
_refine_ls_wR_factor_ref 0.0425
_reflns_number_gt 2474
_reflns_number_total 3047
_reflns_threshold_expression I>2\s(I)
_cod_data_source_file ja8087168_si_001_2.cif
_cod_data_source_block rem482
_cod_database_code 4103919

loop_
_symmetry_equiv_pos_as_xyz
'x, y, z'
'-x+1/2, -y, z+1/2'
'-x, y+1/2, -z+1/2'
'x+1/2, -y+1/2, -z'

loop_
_atom_site_label
_atom_site_type_symbol
_atom_site_fract_x
_atom_site_fract_y
_atom_site_fract_z
_atom_site_U_iso_or_equiv
_atom_site_adp_type
_atom_site_occupancy
_atom_site_symmetry_multiplicity
_atom_site_calc_flag
_atom_site_refinement_flags
Zn Zn 0.29245(3) 0.014848(17) 0.936450(18) 0.03102(9) Uani 1 1 d .
Li Li 0.5203(4) 0.0003(3) 1.0564(2) 0.0276(9) Uani 1 1 d .
C1 C 0.2697(3) 0.07325(16) 1.05138(17) 0.0400(7) Uani 1 1 d .
H1A H 0.3359 0.1351 1.0565 0.060 Uiso 1 1 calc R
H1B H 0.3055 0.0220 1.0910 0.060 Uiso 1 1 calc R
H1C H 0.1567 0.0906 1.0616 0.060 Uiso 1 1 calc R
C2 C 0.1954(4) 0.08731(18) 0.83992(16) 0.0453(8) Uani 1 1 d .
H2A H 0.2704 0.1397 0.8202 0.068 Uiso 1 1 calc R
H2B H 0.0940 0.1199 0.8561 0.068 Uiso 1 1 calc R
H2C H 0.1746 0.0375 0.7966 0.068 Uiso 1 1 calc R
C3 C 0.4133(3) -0.11836(17) 0.91234(16) 0.0269(7) Uani 1 1 d .
C4 C 0.4892(3) -0.18313(17) 0.96696(16) 0.0263(7) Uani 1 1 d .
C5 C 0.5661(3) -0.27408(17) 0.94659(19) 0.0344(7) Uani 1 1 d .
H5 H 0.6168 -0.3149 0.9870 0.041 Uiso 1 1 calc R
C6 C 0.5668(4) -0.3036(2) 0.8656(2) 0.0435(9) Uani 1 1 d .
H6 H 0.6180 -0.3656 0.8498 0.052 Uiso 1 1 calc R
C7 C 0.4929(3) -0.2426(2) 0.80829(18) 0.0405(8) Uani 1 1 d .
H7 H 0.4923 -0.2628 0.7528 0.049 Uiso 1 1 calc R
C8 C 0.4199(3) -0.15244(19) 0.83151(17) 0.0331(7) Uani 1 1 d .
H8 H 0.3716 -0.1111 0.7907 0.040 Uiso 1 1 calc R
C9 C 0.5140(4) -0.22204(19) 1.11095(17) 0.0439(9) Uani 1 1 d .
H9A H 0.4477 -0.2826 1.0998 0.066 Uiso 1 1 calc R
H9B H 0.4824 -0.1922 1.1632 0.066 Uiso 1 1 calc R
H9C H 0.6277 -0.2420 1.1130 0.066 Uiso 1 1 calc R
C10 C 0.5794(4) 0.1342(2) 1.19972(17) 0.0487(9) Uani 1 1 d .
H10A H 0.6523 0.1656 1.2394 0.073 Uiso 1 1 calc R
H10B H 0.4848 0.1066 1.2279 0.073 Uiso 1 1 calc R
H10C H 0.5451 0.1859 1.1602 0.073 Uiso 1 1 calc R
C11 C 0.7124(4) -0.02626(19) 1.21845(15) 0.0452(7) Uani 1 1 d .
H11A H 0.7894 0.0048 1.2563 0.068 Uiso 1 1 calc R
H11B H 0.7629 -0.0848 1.1912 0.068 Uiso 1 1 calc R
H11C H 0.6173 -0.0496 1.2485 0.068 Uiso 1 1 calc R
C12 C 0.8114(4) 0.08959(19) 1.11757(15) 0.0372(7) Uani 1 1 d .
H12A H 0.8868 0.0319 1.1086 0.045 Uiso 1 1 calc R
H12B H 0.8646 0.1395 1.1541 0.045 Uiso 1 1 calc R
C13 C 0.7756(3) 0.14038(17) 1.03772(14) 0.0344(7) Uani 1 1 d .
H13A H 0.7078 0.2016 1.0474 0.041 Uiso 1 1 calc R
H13B H 0.8778 0.1637 1.0129 0.041 Uiso 1 1 calc R
C14 C 0.6390(3) 0.13062(17) 0.91031(14) 0.0306(7) Uani 1 1 d .
H14A H 0.7324 0.1625 0.8841 0.046 Uiso 1 1 calc R
H14B H 0.5638 0.1841 0.9280 0.046 Uiso 1 1 calc R
H14C H 0.5850 0.0851 0.8715 0.046 Uiso 1 1 calc R
C15 C 0.7998(3) -0.01131(16) 0.95284(13) 0.0327(6) Uani 1 1 d .
H15A H 0.7444 -0.0527 0.9117 0.049 Uiso 1 1 calc R
H15B H 0.8292 -0.0549 0.9990 0.049 Uiso 1 1 calc R
H15C H 0.8973 0.0187 0.9292 0.049 Uiso 1 1 calc R
N1 N 0.6635(3) 0.05048(14) 1.15720(12) 0.0297(6) Uani 1 1 d .
N2 N 0.6922(3) 0.07127(13) 0.98073(11) 0.0231(5) Uani 1 1 d .
O O 0.4911(2) -0.14848(11) 1.04821(11) 0.0303(5) Uani 1 1 d .

loop_
_atom_site_aniso_label
_atom_site_aniso_U_11
_atom_site_aniso_U_22
_atom_site_aniso_U_33
_atom_site_aniso_U_23
_atom_site_aniso_U_13
_atom_site_aniso_U_12
Zn 0.02493(14) 0.02821(14) 0.03994(17) 0.00721(15) -0.00447(17) -0.00229(14)
Li 0.026(2) 0.029(2) 0.028(2) 0.005(3) 0.0056(19) 0.0016(18)
C1 0.0249(16) 0.0401(13) 0.0551(19) 0.0035(15) 0.0059(16) 0.0095(12)
C2 0.0383(18) 0.0435(15) 0.054(2) 0.0127(14) -0.0092(19) 0.0024(17)
C3 0.0242(15) 0.0244(13) 0.0321(19) 0.0034(13) 0.0009(13) -0.0078(11)
C4 0.0247(16) 0.0234(13) 0.0308(18) 0.0001(12) 0.0012(13) -0.0079(12)
C5 0.0357(17) 0.0258(14) 0.042(2) 0.0009(16) 0.0024(16) -0.0003(12)
C6 0.045(2) 0.0273(16) 0.058(2) -0.0041(18) 0.0128(18) -0.0017(14)
C7 0.045(2) 0.0422(18) 0.0340(19) -0.0052(16) 0.0128(16) -0.0142(16)
C8 0.0353(19) 0.0331(16) 0.0309(19) 0.0085(15) 0.0016(15) -0.0114(13)
C9 0.061(2) 0.0300(16) 0.041(2) 0.0091(15) -0.0128(18) 0.0011(15)
C10 0.061(2) 0.0465(17) 0.039(2) -0.0148(16) 0.0074(18) -0.0039(16)
C11 0.0511(17) 0.0548(16) 0.0297(15) 0.0061(15) -0.0031(15) -0.0036(19)
C12 0.037(2) 0.0496(16) 0.0245(16) -0.0011(13) -0.0073(16) -0.0136(16)
C13 0.0340(17) 0.0422(13) 0.0269(16) -0.0022(12) 0.0021(14) -0.0189(13)
C14 0.0335(16) 0.0308(14) 0.0274(18) 0.0011(13) 0.0006(13) -0.0038(12)
C15 0.0271(12) 0.0398(13) 0.0311(15) 0.0045(14) 0.0033(13) -0.0025(17)
N1 0.0344(16) 0.0354(12) 0.0191(12) 0.0016(10) 0.0065(11) -0.0025(10)
N2 0.0252(12) 0.0261(10) 0.0178(12) -0.0008(9) -0.0013(11) -0.0005(12)
O 0.0418(12) 0.0219(9) 0.0273(12) 0.0032(9) -0.0063(9) 0.0003(7)

loop_
_atom_type_symbol
_atom_type_description
_atom_type_scat_dispersion_real
_atom_type_scat_dispersion_imag
_atom_type_scat_source
C C 0.0033 0.0016 'International Tables Vol C Tables 4.2.6.8 and 6.1.1.4'
H H 0.0000 0.0000 'International Tables Vol C Tables 4.2.6.8 and 6.1.1.4'
Li Li -0.0003 0.0001 'International Tables Vol C Tables 4.2.6.8 and 6.1.1.4'
N N 0.0061 0.0033 'International Tables Vol C Tables 4.2.6.8 and 6.1.1.4'
O O 0.0106 0.0060 'International Tables Vol C Tables 4.2.6.8 and 6.1.1.4'
Zn Zn 0.2839 1.4301 'International Tables Vol C Tables 4.2.6.8 and 6.1.1.4'

loop_
_geom_angle_atom_site_label_1
_geom_angle_atom_site_label_2
_geom_angle_atom_site_label_3
_geom_angle
Li Zn C1 54.87(10)
Li Zn C2 151.12(11)
Li Zn C3 75.04(10)
C1 Zn C2 121.09(10)
C1 Zn C3 122.71(10)
C2 Zn C3 116.20(11)
Zn Li C1 46.99(10)
Zn Li N1 156.81(16)
Zn Li N2 90.71(15)
Zn Li O 86.21(14)
C1 Li N1 113.90(18)
C1 Li N2 114.34(18)
C1 Li O 107.24(17)
N1 Li N2 86.96(14)
N1 Li O 115.07(19)
N2 Li O 118.55(19)
Zn C1 H1A 109.5
Zn C1 H1B 109.5
Zn C1 H1C 109.5
H1A C1 H1B 109.5
H1A C1 H1C 109.5
H1B C1 H1C 109.5
Zn C2 H2A 109.5
Zn C2 H2B 109.5
Zn C2 H2C 109.5
H2A C2 H2B 109.5
H2A C2 H2C 109.5
H2B C2 H2C 109.5
Zn C3 C4 127.99(19)
Zn C3 C8 118.2(2)
C4 C3 C8 113.8(2)
C3 C4 C5 125.0(3)
C3 C4 O 115.1(2)
C5 C4 O 119.8(2)
C4 C5 H5 120.9
C4 C5 C6 118.1(3)
H5 C5 C6 120.9
C5 C6 H6 120.2
C5 C6 C7 119.7(3)
H6 C6 C7 120.2
C6 C7 H7 120.0
C6 C7 C8 119.9(3)
H7 C7 C8 120.0
C3 C8 C7 123.4(3)
C3 C8 H8 118.3
C7 C8 H8 118.3
H9A C9 H9B 109.5
H9A C9 H9C 109.5
H9A C9 O 109.5
H9B C9 H9C 109.5
H9B C9 O 109.5
H9C C9 O 109.5
H10A C10 H10B 109.5
H10A C10 H10C 109.5
H10A C10 N1 109.5
H10B C10 H10C 109.5
H10B C10 N1 109.5
H10C C10 N1 109.5
H11A C11 H11B 109.5
H11A C11 H11C 109.5
H11A C11 N1 109.5
H11B C11 H11C 109.5
H11B C11 N1 109.5
H11C C11 N1 109.5
H12A C12 H12B 107.9
H12A C12 C13 109.2
H12A C12 N1 109.2
H12B C12 C13 109.2
H12B C12 N1 109.2
C13 C12 N1 111.9(2)
C12 C13 H13A 109.1
C12 C13 H13B 109.1
C12 C13 N2 112.34(18)
H13A C13 H13B 107.9
H13A C13 N2 109.1
H13B C13 N2 109.1
H14A C14 H14B 109.5
H14A C14 H14C 109.5
H14A C14 N2 109.5
H14B C14 H14C 109.5
H14B C14 N2 109.5
H14C C14 N2 109.5
H15A C15 H15B 109.5
H15A C15 H15C 109.5
H15A C15 N2 109.5
H15B C15 H15C 109.5
H15B C15 N2 109.5
H15C C15 N2 109.5
Li N1 C10 109.31(19)
Li N1 C11 118.27(17)
Li N1 C12 102.96(17)
C10 N1 C11 108.0(2)
C10 N1 C12 110.3(2)
C11 N1 C12 107.8(2)
Li N2 C13 102.19(17)
Li N2 C14 119.70(19)
Li N2 C15 105.89(15)
C13 N2 C14 108.83(16)
C13 N2 C15 111.14(19)
C14 N2 C15 108.88(17)
Li O C4 112.53(19)
Li O C9 126.99(19)
C4 O C9 118.24(18)

loop_
_geom_bond_atom_site_label_1
_geom_bond_atom_site_label_2
_geom_bond_distance
Zn Li 2.741(4)
Zn C1 2.048(3)
Zn C2 2.016(3)
Zn C3 2.045(2)
Li C1 2.290(4)
Li N1 2.144(4)
Li N2 2.108(4)
Li O 1.960(4)
C1 H1A 0.980
C1 H1B 0.980
C1 H1C 0.980
C2 H2A 0.980
C2 H2B 0.980
C2 H2C 0.980
C3 C4 1.385(3)
C3 C8 1.403(3)
C4 C5 1.388(3)
C4 O 1.411(3)
C5 H5 0.950
C5 C6 1.387(4)
C6 H6 0.950
C6 C7 1.378(4)
C7 H7 0.950
C7 C8 1.377(4)
C8 H8 0.950
C9 H9A 0.980
C9 H9B 0.980
C9 H9C 0.980
C9 O 1.422(3)
C10 H10A 0.980
C10 H10B 0.980
C10 H10C 0.980
C10 N1 1.472(3)
C11 H11A 0.980
C11 H11B 0.980
C11 H11C 0.980
C11 N1 1.477(3)
C12 H12A 0.990
C12 H12B 0.990
C12 C13 1.501(3)
C12 N1 1.481(3)
C13 H13A 0.990
C13 H13B 0.990
C13 N2 1.474(3)
C14 H14A 0.980
C14 H14B 0.980
C14 H14C 0.980
C14 N2 1.462(3)
C15 H15A 0.980
C15 H15B 0.980
C15 H15C 0.980
C15 N2 1.472(3)
